data_4100318
_journal_name_full 'Journal of the American Chemical Society'
_journal_year 2005
_chemical_formula_sum 'C44 H103 Cl12 Fe10 N15'
_chemical_formula_weight 1826.31
_space_group_IT_number 41
_symmetry_cell_setting orthorhombic
_symmetry_space_group_name_Hall 'A 2 -2ab'
_symmetry_space_group_name_H-M 'A b a 2'
_cell_angle_alpha 90.00
_cell_angle_beta 90.00
_cell_angle_gamma 90.00
_cell_formula_units_Z 8
_cell_length_a 43.523(15)
_cell_length_b 23.303(8)
_cell_length_c 15.201(5)
_cell_measurement_temperature 193(2)
_cell_volume 15417(9)
_diffrn_ambient_temperature 193(2)
_exptl_crystal_density_diffrn 1.574
_cod_depositor_comments
;
The following automatic conversions were performed:
'_symmetry_cell_setting' value 'Orthorhombic' changed to 'orthorhombic'
according to '/home/saulius/struct/CIF-dictionaries/cif_core.dic'
dictionary named 'cif_core.dic' version 2.4.1 from 2010-06-29.

Automatic conversion script
Id: cif_fix_enum 1527 2010-12-29 10:47:43Z saulius 
;
_cod_database_code 4100318

loop_
_symmetry_equiv_pos_as_xyz
'x, y, z'
'-x, -y, z'
'x+1/2, -y+1/2, z'
'-x+1/2, y+1/2, z'
'x, y+1/2, z+1/2'
'-x, -y+1/2, z+1/2'
'x+1/2, -y+1, z+1/2'
'-x+1/2, y+1, z+1/2'

loop_
_atom_site_label
_atom_site_type_symbol
_atom_site_fract_x
_atom_site_fract_y
_atom_site_fract_z
_atom_site_U_iso_or_equiv
_atom_site_adp_type
_atom_site_occupancy
_atom_site_symmetry_multiplicity
_atom_site_calc_flag
_atom_site_refinement_flags
_atom_site_disorder_assembly
_atom_site_disorder_group
Fe1 Fe 0.810134(14) 0.80983(3) 0.12352(5) 0.02174(14) Uani 1 1 d . . .
Fe2 Fe 0.889661(14) 0.82142(2) 0.15401(4) 0.01862(13) Uani 1 1 d . . .
Fe3 Fe 0.860250(14) 0.82273(3) 0.30713(5) 0.01995(14) Uani 1 1 d . . .
Fe4 Fe 0.936087(14) 0.82635(2) 0.35310(5) 0.01960(13) Uani 1 1 d . . .
Fe5 Fe 0.849156(14) 0.73815(3) 0.19200(5) 0.01792(13) Uani 1 1 d . . .
Fe6 Fe 0.904228(14) 0.74461(2) 0.28115(5) 0.01751(13) Uani 1 1 d . . .
Fe7 Fe 0.810491(14) 0.65628(3) 0.15984(5) 0.02259(14) Uani 1 1 d . . .
Fe8 Fe 0.892791(13) 0.66092(2) 0.16258(4) 0.01837(13) Uani 1 1 d . . .
Fe9 Fe 0.864306(14) 0.66087(3) 0.31973(4) 0.01956(13) Uani 1 1 d . . .
Fe10 Fe 0.939422(14) 0.66975(2) 0.35987(5) 0.01988(13) Uani 1 1 d . . .
Cl1 Cl 0.81165(3) 0.83620(5) -0.02012(9) 0.0363(3) Uani 1 1 d . . .
Cl2 Cl 0.76766(3) 0.84743(6) 0.18515(12) 0.0478(4) Uani 1 1 d . . .
Cl3 Cl 0.90760(3) 0.87622(5) 0.04639(9) 0.0351(3) Uani 1 1 d . . .
Cl4 Cl 0.83867(3) 0.88030(5) 0.40464(10) 0.0370(3) Uani 1 1 d . . .
Cl5 Cl 0.98061(3) 0.86852(5) 0.30845(9) 0.0308(3) Uani 1 1 d . . .
Cl6 Cl 0.92405(3) 0.86776(5) 0.48325(9) 0.0342(3) Uani 1 1 d . . .
Cl7 Cl 0.80260(4) 0.59252(6) 0.05272(11) 0.0507(4) Uani 1 1 d . . .
Cl8 Cl 0.77648(3) 0.64607(6) 0.27238(11) 0.0409(3) Uani 1 1 d . . .
Cl9 Cl 0.91167(3) 0.60835(5) 0.05341(9) 0.0316(3) Uani 1 1 d . . .
Cl10 Cl 0.84686(3) 0.59794(5) 0.41714(9) 0.0313(3) Uani 1 1 d . . .
Cl11 Cl 0.98404(3) 0.62868(5) 0.31510(9) 0.0327(3) Uani 1 1 d . . .
Cl12 Cl 0.92754(3) 0.63198(5) 0.49278(9) 0.0323(3) Uani 1 1 d . . .
N1 N 0.84666(8) 0.82371(14) 0.1854(3) 0.0214(8) Uani 1 1 d . . .
N2 N 0.90308(8) 0.83120(14) 0.2736(3) 0.0184(8) Uani 1 1 d . . .
N3 N 0.81090(9) 0.73219(16) 0.1307(3) 0.0248(9) Uani 1 1 d . . .
N4 N 0.89337(8) 0.74095(14) 0.1505(3) 0.0188(8) Uani 1 1 d . . .
N5 N 0.86045(8) 0.74200(14) 0.3214(3) 0.0197(8) Uani 1 1 d . . .
N6 N 0.93894(8) 0.74824(14) 0.3567(3) 0.0221(8) Uani 1 1 d . . .
N7 N 0.85055(8) 0.65222(15) 0.1997(3) 0.0205(8) Uani 1 1 d . . .
N8 N 0.90715(8) 0.65777(14) 0.2823(3) 0.0197(8) Uani 1 1 d . . .
N9 N 0.99367(9) 0.74731(17) 0.0613(3) 0.0276(9) Uani 1 1 d . . .
N10 N 0.91211(9) 0.46382(16) 0.2653(3) 0.0292(9) Uani 1 1 d . . .
N11 N 0.75548(8) 0.48086(15) 0.3920(3) 0.0237(8) Uani 1 1 d . . .
N12 N 0.81037(10) 0.74276(17) 0.5768(3) 0.0306(10) Uani 1 1 d . . .
N13 N 0.91365(10) 0.02617(17) 0.2676(3) 0.0319(10) Uani 1 1 d . . .
C42 C 0.79004(15) 0.6921(3) 0.8888(5) 0.0535(16) Uani 1 1 d . . .
H42A H 0.7687 0.6853 0.8712 0.080 Uiso 1 1 calc R . .
H42B H 0.7949 0.7329 0.8822 0.080 Uiso 1 1 calc R . .
H42C H 0.7928 0.6807 0.9504 0.080 Uiso 1 1 calc R . .
N15 N 0.89049(19) 0.7504(6) 0.7806(7) 0.167(6) Uani 1 1 d . . .
C1 C 1.02794(12) 0.7488(2) 0.0802(4) 0.0355(12) Uani 1 1 d . . .
H1A H 1.0369 0.7829 0.0513 0.043 Uiso 1 1 calc R . .
H1B H 1.0376 0.7143 0.0539 0.043 Uiso 1 1 calc R . .
C2 C 1.03586(15) 0.7507(3) 0.1788(5) 0.0568(18) Uani 1 1 d . . .
H2A H 1.0286 0.7869 0.2040 0.085 Uiso 1 1 calc R . .
H2B H 1.0582 0.7478 0.1863 0.085 Uiso 1 1 calc R . .
H2C H 1.0259 0.7184 0.2088 0.085 Uiso 1 1 calc R . .
C3 C 0.97744(12) 0.7986(2) 0.1005(4) 0.0335(12) Uani 1 1 d . . .
H3A H 0.9552 0.7955 0.0871 0.040 Uiso 1 1 calc R . .
H3B H 0.9797 0.7971 0.1653 0.040 Uiso 1 1 calc R . .
C4 C 0.98871(15) 0.8559(2) 0.0688(5) 0.0497(16) Uani 1 1 d . . .
H4A H 1.0103 0.8607 0.0853 0.074 Uiso 1 1 calc R . .
H4B H 0.9764 0.8864 0.0957 0.074 Uiso 1 1 calc R . .
H4C H 0.9867 0.8579 0.0046 0.074 Uiso 1 1 calc R . .
C5 C 0.99036(13) 0.7465(2) -0.0372(4) 0.0366(13) Uani 1 1 d . . .
H5A H 1.0015 0.7127 -0.0604 0.044 Uiso 1 1 calc R . .
H5B H 1.0003 0.7812 -0.0615 0.044 Uiso 1 1 calc R . .
C6 C 0.95735(15) 0.7442(3) -0.0699(5) 0.0561(18) Uani 1 1 d . . .
H6A H 0.9472 0.7099 -0.0464 0.084 Uiso 1 1 calc R . .
H6B H 0.9572 0.7427 -0.1344 0.084 Uiso 1 1 calc R . .
H6C H 0.9463 0.7785 -0.0501 0.084 Uiso 1 1 calc R . .
C7 C 0.97895(11) 0.6940(2) 0.1030(4) 0.0314(11) Uani 1 1 d . . .
H7A H 0.9813 0.6966 0.1676 0.038 Uiso 1 1 calc R . .
H7B H 0.9567 0.6943 0.0897 0.038 Uiso 1 1 calc R . .
C8 C 0.99235(14) 0.6376(2) 0.0722(5) 0.0503(17) Uani 1 1 d . . .
H8A H 0.9899 0.6343 0.0083 0.075 Uiso 1 1 calc R . .
H8B H 0.9816 0.6058 0.1011 0.075 Uiso 1 1 calc R . .
H8C H 1.0142 0.6361 0.0872 0.075 Uiso 1 1 calc R . .
C9 C 0.93739(12) 0.4399(2) 0.2091(4) 0.0391(13) Uani 1 1 d . . .
H9A H 0.9282 0.4139 0.1648 0.047 Uiso 1 1 calc R . .
H9B H 0.9512 0.4166 0.2466 0.047 Uiso 1 1 calc R . .
C10 C 0.95673(13) 0.4850(3) 0.1611(5) 0.0530(17) Uani 1 1 d . . .
H10A H 0.9441 0.5042 0.1165 0.079 Uiso 1 1 calc R . .
H10B H 0.9743 0.4663 0.1325 0.079 Uiso 1 1 calc R . .
H10C H 0.9642 0.5135 0.2035 0.079 Uiso 1 1 calc R . .
C11 C 0.89683(13) 0.4122(2) 0.3099(4) 0.0420(14) Uani 1 1 d . . .
H11A H 0.8910 0.3839 0.2642 0.050 Uiso 1 1 calc R . .
H11B H 0.9120 0.3936 0.3493 0.050 Uiso 1 1 calc R . .
C12 C 0.86836(13) 0.4276(3) 0.3631(5) 0.060(2) Uani 1 1 d . . .
H12A H 0.8739 0.4550 0.4093 0.090 Uiso 1 1 calc R . .
H12B H 0.8599 0.3929 0.3900 0.090 Uiso 1 1 calc R . .
H12C H 0.8530 0.4450 0.3242 0.090 Uiso 1 1 calc R . .
C13 C 0.88888(12) 0.4964(2) 0.2097(4) 0.0424(15) Uani 1 1 d . . .
H13A H 0.8727 0.5115 0.2493 0.051 Uiso 1 1 calc R . .
H13B H 0.8994 0.5298 0.1830 0.051 Uiso 1 1 calc R . .
C14 C 0.87361(15) 0.4632(3) 0.1378(4) 0.0581(18) Uani 1 1 d . . .
H14A H 0.8893 0.4467 0.0991 0.087 Uiso 1 1 calc R . .
H14B H 0.8603 0.4889 0.1037 0.087 Uiso 1 1 calc R . .
H14C H 0.8612 0.4324 0.1635 0.087 Uiso 1 1 calc R . .
C15 C 0.92440(13) 0.5056(2) 0.3322(4) 0.0405(14) Uani 1 1 d . . .
H15A H 0.9070 0.5198 0.3678 0.049 Uiso 1 1 calc R . .
H15B H 0.9331 0.5389 0.3003 0.049 Uiso 1 1 calc R . .
C16 C 0.94870(14) 0.4826(3) 0.3940(5) 0.0499(15) Uani 1 1 d . . .
H16A H 0.9408 0.4487 0.4245 0.075 Uiso 1 1 calc R . .
H16B H 0.9540 0.5122 0.4373 0.075 Uiso 1 1 calc R . .
H16C H 0.9671 0.4721 0.3603 0.075 Uiso 1 1 calc R . .
C17 C 0.73185(11) 0.51884(19) 0.3476(4) 0.0296(11) Uani 1 1 d . . .
H17A H 0.7179 0.5342 0.3934 0.035 Uiso 1 1 calc R . .
H17B H 0.7427 0.5519 0.3209 0.035 Uiso 1 1 calc R . .
C18 C 0.71248(12) 0.4907(2) 0.2772(4) 0.0394(13) Uani 1 1 d . . .
H18A H 0.7258 0.4768 0.2299 0.059 Uiso 1 1 calc R . .
H18B H 0.6979 0.5188 0.2535 0.059 Uiso 1 1 calc R . .
H18C H 0.7012 0.4584 0.3028 0.059 Uiso 1 1 calc R . .
C19 C 0.77353(10) 0.52001(19) 0.4533(3) 0.0255(10) Uani 1 1 d . . .
H19A H 0.7588 0.5402 0.4922 0.031 Uiso 1 1 calc R . .
H19B H 0.7840 0.5495 0.4172 0.031 Uiso 1 1 calc R . .
C20 C 0.79763(12) 0.4902(2) 0.5110(4) 0.0354(12) Uani 1 1 d . . .
H20A H 0.7876 0.4611 0.5476 0.053 Uiso 1 1 calc R . .
H20B H 0.8077 0.5186 0.5489 0.053 Uiso 1 1 calc R . .
H20C H 0.8130 0.4717 0.4734 0.053 Uiso 1 1 calc R . .
C21 C 0.74056(11) 0.4321(2) 0.4421(4) 0.0297(11) Uani 1 1 d . . .
H21A H 0.7280 0.4094 0.4003 0.036 Uiso 1 1 calc R . .
H21B H 0.7570 0.4066 0.4646 0.036 Uiso 1 1 calc R . .
C22 C 0.72035(12) 0.4496(2) 0.5185(4) 0.0363(13) Uani 1 1 d . . .
H22A H 0.7328 0.4696 0.5626 0.055 Uiso 1 1 calc R . .
H22B H 0.7111 0.4153 0.5450 0.055 Uiso 1 1 calc R . .
H22C H 0.7041 0.4751 0.4974 0.055 Uiso 1 1 calc R . .
C23 C 0.77680(11) 0.4528(2) 0.3254(4) 0.0301(11) Uani 1 1 d . . .
H23A H 0.7924 0.4300 0.3576 0.036 Uiso 1 1 calc R . .
H23B H 0.7646 0.4258 0.2891 0.036 Uiso 1 1 calc R . .
C24 C 0.79315(12) 0.4937(2) 0.2652(4) 0.0383(13) Uani 1 1 d . . .
H24A H 0.7780 0.5150 0.2303 0.057 Uiso 1 1 calc R . .
H24B H 0.8068 0.4722 0.2259 0.057 Uiso 1 1 calc R . .
H24C H 0.8053 0.5207 0.3003 0.057 Uiso 1 1 calc R . .
C25 C 0.80513(13) 0.7440(2) 0.4783(4) 0.0384(13) Uani 1 1 d . . .
H25A H 0.8057 0.7041 0.4559 0.046 Uiso 1 1 calc R . .
H25B H 0.8223 0.7651 0.4505 0.046 Uiso 1 1 calc R . .
C26 C 0.77513(14) 0.7714(3) 0.4493(5) 0.0558(18) Uani 1 1 d . . .
H26A H 0.7580 0.7532 0.4804 0.084 Uiso 1 1 calc R . .
H26B H 0.7725 0.7661 0.3858 0.084 Uiso 1 1 calc R . .
H26C H 0.7755 0.8125 0.4629 0.084 Uiso 1 1 calc R . .
C27 C 0.80883(13) 0.8041(2) 0.6118(4) 0.0399(13) Uani 1 1 d . . .
H27A H 0.8234 0.8281 0.5779 0.048 Uiso 1 1 calc R . .
H27B H 0.7879 0.8193 0.6015 0.048 Uiso 1 1 calc R . .
C28 C 0.81626(16) 0.8099(3) 0.7084(5) 0.0565(17) Uani 1 1 d . . .
H28A H 0.8011 0.7886 0.7431 0.085 Uiso 1 1 calc R . .
H28B H 0.8157 0.8505 0.7251 0.085 Uiso 1 1 calc R . .
H28C H 0.8368 0.7943 0.7198 0.085 Uiso 1 1 calc R . .
C29 C 0.78571(13) 0.7075(2) 0.6216(4) 0.0388(13) Uani 1 1 d . . .
H29A H 0.7903 0.7059 0.6853 0.047 Uiso 1 1 calc R . .
H29B H 0.7658 0.7276 0.6147 0.047 Uiso 1 1 calc R . .
C30 C 0.78215(15) 0.6469(3) 0.5880(5) 0.0552(18) Uani 1 1 d . . .
H30A H 0.7791 0.6477 0.5241 0.083 Uiso 1 1 calc R . .
H30B H 0.7644 0.6289 0.6162 0.083 Uiso 1 1 calc R . .
H30C H 0.8007 0.6249 0.6017 0.083 Uiso 1 1 calc R . .
C31 C 0.84155(12) 0.7149(2) 0.5922(4) 0.0368(13) Uani 1 1 d . . .
H31A H 0.8437 0.7066 0.6557 0.044 Uiso 1 1 calc R . .
H31B H 0.8420 0.6777 0.5606 0.044 Uiso 1 1 calc R . .
C32 C 0.86869(13) 0.7501(3) 0.5630(5) 0.0472(16) Uani 1 1 d . . .
H32A H 0.8657 0.7622 0.5018 0.071 Uiso 1 1 calc R . .
H32B H 0.8875 0.7270 0.5675 0.071 Uiso 1 1 calc R . .
H32C H 0.8705 0.7841 0.6006 0.071 Uiso 1 1 calc R . .
C33 C 0.9339(2) -0.0127(3) 0.2103(8) 0.095(3) Uani 1 1 d . . .
H33A H 0.9452 -0.0396 0.2490 0.114 Uiso 1 1 calc R . .
H33B H 0.9205 -0.0357 0.1713 0.114 Uiso 1 1 calc R . .
C34 C 0.95665(16) 0.0187(3) 0.1549(5) 0.064(2) Uani 1 1 d . . .
H34A H 0.9460 0.0476 0.1194 0.096 Uiso 1 1 calc R . .
H34B H 0.9672 -0.0084 0.1160 0.096 Uiso 1 1 calc R . .
H34C H 0.9717 0.0377 0.1929 0.096 Uiso 1 1 calc R . .
C35 C 0.8928(2) -0.0109(3) 0.3156(7) 0.086(3) Uani 1 1 d . . .
H35A H 0.9049 -0.0390 0.3502 0.103 Uiso 1 1 calc R . .
H35B H 0.8800 -0.0326 0.2734 0.103 Uiso 1 1 calc R . .
C36 C 0.87059(15) 0.0256(3) 0.3822(5) 0.063(2) Uani 1 1 d . . .
H36A H 0.8727 0.0666 0.3697 0.094 Uiso 1 1 calc R . .
H36B H 0.8766 0.0180 0.4432 0.094 Uiso 1 1 calc R . .
H36C H 0.8492 0.0138 0.3734 0.094 Uiso 1 1 calc R . .
C37 C 0.93571(18) 0.0608(3) 0.3273(7) 0.091(3) Uani 1 1 d . . .
H37A H 0.9237 0.0881 0.3634 0.110 Uiso 1 1 calc R . .
H37B H 0.9500 0.0832 0.2902 0.110 Uiso 1 1 calc R . .
C38 C 0.95454(16) 0.0202(3) 0.3894(5) 0.0591(18) Uani 1 1 d . . .
C39 C 0.8979(2) 0.0698(3) 0.2118(7) 0.089(3) Uani 1 1 d . . .
H39A H 0.9134 0.0916 0.1779 0.107 Uiso 1 1 calc R . .
H39B H 0.8866 0.0971 0.2497 0.107 Uiso 1 1 calc R . .
C40 C 0.87421(19) 0.0389(5) 0.1447(5) 0.093(3) Uani 1 1 d . . .
H40A H 0.8841 0.0337 0.0875 0.140 Uiso 1 1 calc R . .
H40B H 0.8559 0.0630 0.1377 0.140 Uiso 1 1 calc R . .
H40C H 0.8682 0.0015 0.1685 0.140 Uiso 1 1 calc R . .
C41 C 0.81048(15) 0.6582(3) 0.8333(5) 0.0518(17) Uani 1 1 d . . .
N41 N 0.82621(15) 0.6317(3) 0.7901(5) 0.0684(17) Uani 1 1 d . . .
C43 C 0.88189(17) 0.7415(4) 0.8511(6) 0.080(3) Uani 1 1 d . . .
C44 C 0.87251(16) 0.7283(3) 0.9372(4) 0.0566(18) Uani 1 1 d . . .
H44A H 0.8684 0.6870 0.9417 0.085 Uiso 1 1 calc R . .
H44B H 0.8538 0.7498 0.9513 0.085 Uiso 1 1 calc R . .
H44C H 0.8888 0.7388 0.9786 0.085 Uiso 1 1 calc R . .

loop_
_atom_site_aniso_label
_atom_site_aniso_U_11
_atom_site_aniso_U_22
_atom_site_aniso_U_33
_atom_site_aniso_U_23
_atom_site_aniso_U_13
_atom_site_aniso_U_12
Fe1 0.0180(3) 0.0196(3) 0.0277(4) 0.0013(3) -0.0044(3) 0.0010(2)
Fe2 0.0200(3) 0.0160(3) 0.0198(3) 0.0024(3) -0.0008(3) -0.0015(2)
Fe3 0.0218(3) 0.0161(3) 0.0219(4) -0.0013(3) 0.0005(3) 0.0013(2)
Fe4 0.0206(3) 0.0159(3) 0.0224(3) -0.0020(3) -0.0046(3) -0.0012(2)
Fe5 0.0177(3) 0.0157(3) 0.0203(3) 0.0008(2) -0.0019(3) -0.0010(2)
Fe6 0.0185(3) 0.0148(3) 0.0192(3) 0.0004(2) -0.0024(2) -0.0005(2)
Fe7 0.0206(3) 0.0193(3) 0.0278(4) 0.0003(3) -0.0039(3) -0.0042(2)
Fe8 0.0206(3) 0.0160(3) 0.0185(3) -0.0016(3) -0.0001(3) 0.0000(2)
Fe9 0.0219(3) 0.0165(3) 0.0203(3) 0.0018(3) 0.0011(3) -0.0016(2)
Fe10 0.0206(3) 0.0165(3) 0.0225(3) 0.0015(3) -0.0049(3) 0.0010(2)
Cl1 0.0435(7) 0.0332(7) 0.0321(7) 0.0097(5) -0.0068(6) 0.0019(5)
Cl2 0.0248(6) 0.0515(8) 0.0672(11) -0.0229(8) 0.0020(6) 0.0056(5)
Cl3 0.0406(7) 0.0337(6) 0.0311(7) 0.0127(5) 0.0043(6) -0.0054(5)
Cl4 0.0401(7) 0.0303(6) 0.0406(8) -0.0093(6) 0.0087(6) 0.0092(5)
Cl5 0.0256(6) 0.0289(6) 0.0380(7) 0.0000(5) 0.0011(5) -0.0047(4)
Cl6 0.0377(7) 0.0389(7) 0.0260(7) -0.0081(5) -0.0014(5) 0.0037(5)
Cl7 0.0686(10) 0.0389(8) 0.0446(9) -0.0143(7) -0.0174(8) -0.0089(7)
Cl8 0.0314(7) 0.0402(7) 0.0511(9) 0.0082(6) 0.0121(6) -0.0022(5)
Cl9 0.0405(7) 0.0262(6) 0.0282(7) -0.0077(5) 0.0080(5) 0.0020(5)
Cl10 0.0329(6) 0.0292(6) 0.0318(7) 0.0103(5) 0.0014(5) -0.0080(5)
Cl11 0.0272(6) 0.0333(6) 0.0376(7) 0.0011(6) 0.0029(5) 0.0070(5)
Cl12 0.0361(7) 0.0364(6) 0.0244(6) 0.0067(5) -0.0035(5) -0.0049(5)
N1 0.0202(18) 0.0171(17) 0.027(2) -0.0008(16) -0.0075(16) -0.0001(14)
N2 0.0218(18) 0.0152(17) 0.018(2) 0.0004(15) -0.0054(15) -0.0019(13)
N3 0.025(2) 0.0209(19) 0.029(2) 0.0018(16) -0.0070(17) -0.0058(15)
N4 0.0234(19) 0.0148(16) 0.018(2) -0.0002(15) 0.0017(16) -0.0004(13)
N5 0.0225(18) 0.0157(17) 0.021(2) 0.0025(15) 0.0015(16) 0.0009(14)
N6 0.0242(19) 0.0168(17) 0.025(2) -0.0005(15) -0.0093(17) -0.0033(14)
N7 0.0182(18) 0.0156(17) 0.028(2) 0.0013(16) -0.0026(16) -0.0025(13)
N8 0.0194(17) 0.0159(17) 0.024(2) 0.0004(15) -0.0065(15) -0.0005(13)
N9 0.020(2) 0.031(2) 0.031(2) 0.0031(18) 0.0035(17) -0.0010(16)
N10 0.032(2) 0.0236(19) 0.032(3) 0.0061(18) 0.0052(18) 0.0042(16)
N11 0.026(2) 0.0173(18) 0.028(2) -0.0023(15) -0.0026(17) -0.0006(15)
N12 0.030(2) 0.023(2) 0.038(3) -0.0013(18) 0.0079(19) 0.0051(16)
N13 0.043(3) 0.023(2) 0.030(3) -0.0022(18) -0.008(2) 0.0048(18)
C42 0.053(4) 0.053(4) 0.054(4) -0.007(3) -0.003(3) -0.002(3)
N15 0.061(5) 0.39(2) 0.047(5) 0.025(7) -0.006(4) -0.017(7)
C1 0.027(3) 0.035(3) 0.045(4) 0.000(2) 0.006(2) -0.001(2)
C2 0.043(3) 0.071(5) 0.056(5) 0.006(4) -0.016(3) -0.004(3)
C3 0.031(3) 0.035(3) 0.035(3) -0.005(2) 0.009(2) 0.001(2)
C4 0.051(4) 0.035(3) 0.064(5) -0.002(3) 0.014(3) 0.001(3)
C5 0.038(3) 0.042(3) 0.030(3) 0.003(2) 0.008(2) -0.003(2)
C6 0.050(4) 0.080(5) 0.038(4) -0.011(3) -0.006(3) -0.005(3)
C7 0.029(3) 0.031(3) 0.034(3) 0.004(2) 0.007(2) -0.009(2)
C8 0.040(3) 0.036(3) 0.075(5) 0.006(3) 0.014(3) -0.002(3)
C9 0.035(3) 0.036(3) 0.046(4) -0.007(3) 0.007(2) 0.006(2)
C10 0.041(3) 0.056(4) 0.062(5) 0.012(4) 0.020(3) 0.002(3)
C11 0.045(3) 0.032(3) 0.049(4) 0.010(3) -0.006(3) -0.008(2)
C12 0.036(3) 0.082(5) 0.061(5) 0.044(4) 0.011(3) -0.001(3)
C13 0.033(3) 0.043(3) 0.051(4) 0.019(3) 0.013(3) 0.010(2)
C14 0.054(4) 0.085(5) 0.035(4) 0.010(3) 0.002(3) 0.009(3)
C15 0.046(3) 0.032(3) 0.044(4) -0.009(2) 0.009(3) -0.006(2)
C16 0.053(4) 0.050(4) 0.047(4) 0.000(3) -0.002(3) -0.010(3)
C17 0.030(3) 0.023(2) 0.036(3) 0.001(2) 0.004(2) 0.0036(18)
C18 0.028(3) 0.045(3) 0.045(4) -0.002(3) -0.012(3) 0.011(2)
C19 0.025(2) 0.018(2) 0.033(3) -0.0021(19) 0.000(2) -0.0060(17)
C20 0.040(3) 0.033(3) 0.033(3) -0.006(2) -0.007(2) -0.011(2)
C21 0.026(2) 0.025(2) 0.038(3) 0.000(2) -0.002(2) -0.0030(18)
C22 0.037(3) 0.029(3) 0.043(4) 0.002(2) 0.013(2) -0.014(2)
C23 0.026(2) 0.028(2) 0.036(3) -0.007(2) -0.001(2) 0.0041(19)
C24 0.034(3) 0.045(3) 0.036(3) -0.004(3) 0.004(2) 0.006(2)
C25 0.038(3) 0.043(3) 0.034(3) 0.001(2) 0.007(2) -0.005(2)
C26 0.047(4) 0.056(4) 0.064(5) -0.002(3) -0.019(3) 0.008(3)
C27 0.041(3) 0.031(3) 0.048(4) -0.006(3) 0.010(3) -0.003(2)
C28 0.071(5) 0.047(4) 0.052(4) -0.009(3) 0.005(3) 0.006(3)
C29 0.043(3) 0.033(3) 0.041(3) -0.001(2) 0.017(3) -0.004(2)
C30 0.052(4) 0.042(3) 0.072(5) -0.003(3) 0.022(4) -0.007(3)
C31 0.032(3) 0.037(3) 0.042(3) 0.001(3) 0.004(2) 0.009(2)
C32 0.030(3) 0.067(4) 0.044(4) 0.002(3) 0.003(3) 0.004(3)
C33 0.091(7) 0.068(5) 0.126(10) -0.019(6) -0.033(6) 0.028(5)
C34 0.070(5) 0.068(5) 0.055(5) 0.012(4) 0.020(4) 0.022(4)
C35 0.114(7) 0.060(5) 0.083(7) 0.005(5) -0.030(6) -0.016(5)
C36 0.055(4) 0.093(6) 0.041(4) 0.011(4) 0.005(3) -0.028(4)
C37 0.073(5) 0.060(5) 0.142(10) -0.034(5) 0.010(6) -0.013(4)
C38 0.053(4) 0.084(5) 0.041(4) -0.003(4) -0.023(3) 0.012(4)
C39 0.107(7) 0.051(5) 0.109(8) 0.021(5) -0.021(6) 0.011(4)
C40 0.076(6) 0.156(9) 0.046(5) -0.016(5) -0.024(4) 0.037(6)
C41 0.049(4) 0.043(3) 0.063(5) 0.011(3) -0.011(3) 0.007(3)
N41 0.077(4) 0.064(4) 0.064(5) 0.008(3) 0.011(4) 0.017(3)
C43 0.041(4) 0.158(9) 0.040(5) -0.001(5) -0.013(3) 0.015(4)
C44 0.055(4) 0.079(5) 0.036(4) -0.002(3) 0.002(3) 0.024(3)

loop_
_geom_bond_atom_site_label_1
_geom_bond_atom_site_label_2
_geom_bond_distance
_geom_bond_site_symmetry_2
_geom_bond_publ_flag
Fe1 N3 1.813(4) . ?
Fe1 N1 1.875(4) . ?
Fe1 Cl2 2.2502(16) . ?
Fe1 Cl1 2.2694(17) . ?
Fe1 Fe5 2.5996(10) . ?
Fe2 N4 1.883(3) . ?
Fe2 N2 1.923(4) . ?
Fe2 N1 1.932(4) . ?
Fe2 Cl3 2.2173(15) . ?
Fe2 Fe3 2.6565(12) . ?
Fe2 Fe5 2.6846(11) . ?
Fe2 Fe6 2.7095(11) . ?
Fe3 N5 1.894(3) . ?
Fe3 N1 1.943(4) . ?
Fe3 N2 1.943(4) . ?
Fe3 Cl4 2.2089(15) . ?
Fe3 Fe6 2.6709(11) . ?
Fe3 Fe5 2.6797(11) . ?
Fe4 N6 1.825(3) . ?
Fe4 N2 1.880(4) . ?
Fe4 Cl6 2.2628(16) . ?
Fe4 Cl5 2.2764(14) . ?
Fe4 Fe6 2.5975(10) . ?
Fe5 N3 1.913(4) . ?
Fe5 N1 1.999(3) . ?
Fe5 N7 2.007(4) . ?
Fe5 N4 2.026(4) . ?
Fe5 N5 2.030(5) . ?
Fe5 Fe7 2.5904(10) . ?
Fe5 Fe8 2.6544(10) . ?
Fe5 Fe9 2.7291(11) . ?
Fe5 Fe6 2.7576(11) . ?
Fe6 N6 1.900(4) . ?
Fe6 N5 2.002(4) . ?
Fe6 N2 2.022(3) . ?
Fe6 N8 2.028(3) . ?
Fe6 N4 2.043(4) . ?
Fe6 Fe10 2.6118(10) . ?
Fe6 Fe9 2.6778(10) . ?
Fe6 Fe8 2.7018(11) . ?
Fe7 N3 1.824(4) . ?
Fe7 N7 1.848(4) . ?
Fe7 Cl7 2.2310(16) . ?
Fe7 Cl8 2.2750(16) . ?
Fe8 N4 1.874(3) . ?
Fe8 N8 1.925(4) . ?
Fe8 N7 1.934(4) . ?
Fe8 Cl9 2.2203(14) . ?
Fe8 Fe9 2.6915(12) . ?
Fe9 N5 1.898(3) . ?
Fe9 N7 1.930(4) . ?
Fe9 N8 1.951(4) . ?
Fe9 Cl10 2.2180(14) . ?
Fe10 N6 1.830(3) . ?
Fe10 N8 1.856(4) . ?
Fe10 Cl12 2.2636(16) . ?
Fe10 Cl11 2.2695(14) . ?
N9 C5 1.504(7) . ?
N9 C3 1.511(6) . ?
N9 C1 1.519(7) . ?
N9 C7 1.534(6) . ?
N10 C9 1.501(6) . ?
N10 C15 1.506(7) . ?
N10 C13 1.521(7) . ?
N10 C11 1.533(6) . ?
N11 C21 1.514(6) . ?
N11 C17 1.516(6) . ?
N11 C23 1.522(6) . ?
N11 C19 1.522(6) . ?
N12 C29 1.513(7) . ?
N12 C25 1.515(8) . ?
N12 C31 1.523(6) . ?
N12 C27 1.526(6) . ?
N13 C35 1.449(10) . ?
N13 C39 1.490(9) . ?
N13 C33 1.536(10) . ?
N13 C37 1.548(9) . ?
C42 C41 1.459(9) . ?
C42 H42A 0.9800 . ?
C42 H42B 0.9800 . ?
C42 H42C 0.9800 . ?
N15 C43 1.155(12) . ?
C1 C2 1.538(10) . ?
C1 H1A 0.9900 . ?
C1 H1B 0.9900 . ?
C2 H2A 0.9800 . ?
C2 H2B 0.9800 . ?
C2 H2C 0.9800 . ?
C3 C4 1.502(7) . ?
C3 H3A 0.9900 . ?
C3 H3B 0.9900 . ?
C4 H4A 0.9800 . ?
C4 H4B 0.9800 . ?
C4 H4C 0.9800 . ?
C5 C6 1.521(8) . ?
C5 H5A 0.9900 . ?
C5 H5B 0.9900 . ?
C6 H6A 0.9800 . ?
C6 H6B 0.9800 . ?
C6 H6C 0.9800 . ?
C7 C8 1.513(7) . ?
C7 H7A 0.9900 . ?
C7 H7B 0.9900 . ?
C8 H8A 0.9800 . ?
C8 H8B 0.9800 . ?
C8 H8C 0.9800 . ?
C9 C10 1.532(8) . ?
C9 H9A 0.9900 . ?
C9 H9B 0.9900 . ?
C10 H10A 0.9800 . ?
C10 H10B 0.9800 . ?
C10 H10C 0.9800 . ?
C11 C12 1.523(8) . ?
C11 H11A 0.9900 . ?
C11 H11B 0.9900 . ?
C12 H12A 0.9800 . ?
C12 H12B 0.9800 . ?
C12 H12C 0.9800 . ?
C13 C14 1.495(9) . ?
C13 H13A 0.9900 . ?
C13 H13B 0.9900 . ?
C14 H14A 0.9800 . ?
C14 H14B 0.9800 . ?
C14 H14C 0.9800 . ?
C15 C16 1.513(8) . ?
C15 H15A 0.9900 . ?
C15 H15B 0.9900 . ?
C16 H16A 0.9800 . ?
C16 H16B 0.9800 . ?
C16 H16C 0.9800 . ?
C17 C18 1.511(7) . ?
C17 H17A 0.9900 . ?
C17 H17B 0.9900 . ?
C18 H18A 0.9800 . ?
C18 H18B 0.9800 . ?
C18 H18C 0.9800 . ?
C19 C20 1.534(7) . ?
C19 H19A 0.9900 . ?
C19 H19B 0.9900 . ?
C20 H20A 0.9800 . ?
C20 H20B 0.9800 . ?
C20 H20C 0.9800 . ?
C21 C22 1.513(7) . ?
C21 H21A 0.9900 . ?
C21 H21B 0.9900 . ?
C22 H22A 0.9800 . ?
C22 H22B 0.9800 . ?
C22 H22C 0.9800 . ?
C23 C24 1.501(7) . ?
C23 H23A 0.9900 . ?
C23 H23B 0.9900 . ?
C24 H24A 0.9800 . ?
C24 H24B 0.9800 . ?
C24 H24C 0.9800 . ?
C25 C26 1.519(8) . ?
C25 H25A 0.9900 . ?
C25 H25B 0.9900 . ?
C26 H26A 0.9800 . ?
C26 H26B 0.9800 . ?
C26 H26C 0.9800 . ?
C27 C28 1.509(9) . ?
C27 H27A 0.9900 . ?
C27 H27B 0.9900 . ?
C28 H28A 0.9800 . ?
C28 H28B 0.9800 . ?
C28 H28C 0.9800 . ?
C29 C30 1.509(8) . ?
C29 H29A 0.9900 . ?
C29 H29B 0.9900 . ?
C30 H30A 0.9800 . ?
C30 H30B 0.9800 . ?
C30 H30C 0.9800 . ?
C31 C32 1.506(8) . ?
C31 H31A 0.9900 . ?
C31 H31B 0.9900 . ?
C32 H32A 0.9800 . ?
C32 H32B 0.9800 . ?
C32 H32C 0.9800 . ?
C33 C34 1.490(12) . ?
C33 H33A 0.9900 . ?
C33 H33B 0.9900 . ?
C34 H34A 0.9800 . ?
C34 H34B 0.9800 . ?
C34 H34C 0.9800 . ?
C35 C36 1.638(12) . ?
C35 H35A 0.9900 . ?
C35 H35B 0.9900 . ?
C36 H36A 0.9800 . ?
C36 H36B 0.9800 . ?
C36 H36C 0.9800 . ?
C37 C38 1.568(11) . ?
C37 H37A 0.9900 . ?
C37 H37B 0.9900 . ?
C39 C40 1.620(11) . ?
C39 H39A 0.9900 . ?
C39 H39B 0.9900 . ?
C40 H40A 0.9800 . ?
C40 H40B 0.9800 . ?
C40 H40C 0.9800 . ?
C41 N41 1.132(9) . ?
C43 C44 1.405(11) . ?
C44 H44A 0.9800 . ?
C44 H44B 0.9800 . ?
C44 H44C 0.9800 . ?
